data_4130331
loop_
_publ_author_name
'Zhou, Jing'
'Kuntze-Fechner, Maximilian W'
'Bertermann, R\"udiger'
'Paul, Ursula S. D.'
'Berthel, Johannes H. J.'
'Friedrich, Alexandra'
'Du, Zhenting'
'Marder, Todd B.'
'Radius, Udo'

_publ_section_title
;
 Preparing (Multi)Fluoroarenes as Building Blocks for Synthesis:
 Nickel-Catalyzed Borylation of Polyfluoroarenes via C-F Bond Cleavage.
;
_journal_issue 16
_journal_name_full 'Journal of the American Chemical Society'
_journal_page_first 5250
_journal_page_last 5253
_journal_paper_doi 10.1021/jacs.6b02337
_journal_volume 138
_journal_year 2016
_chemical_formula_moiety 'C18 H25 B2 F3 O4'
_chemical_formula_sum 'C18 H25 B2 F3 O4'
_chemical_formula_weight 384.00
_space_group_crystal_system monoclinic
_space_group_IT_number 14
_space_group_name_Hall '-P 2ybc'
_space_group_name_H-M_alt 'P 1 21/c 1'
_atom_sites_solution_hydrogens geom
_audit_creation_method SHELXL-2014/6
_cell_angle_alpha 90
_cell_angle_beta 97.307(4)
_cell_angle_gamma 90
_cell_formula_units_Z 2
_cell_length_a 6.5180(6)
_cell_length_b 10.4277(8)
_cell_length_c 14.3711(12)
_cell_measurement_reflns_used 9043
_cell_measurement_temperature 100(2)
_cell_measurement_theta_max 26.13
_cell_measurement_theta_min 2.42
_cell_volume 968.84(14)
_computing_cell_refinement 'Saint-NT v. 7.23'
_computing_data_collection 'APEX2 ver. 2014.1 (Bruker AXS)'
_computing_data_reduction 'Saint-NT v. 7.23'
_computing_molecular_graphics 'XP ver. 5.1 (Bruker AXS, 1998)'
_computing_publication_material 'SHELXL-2014 (Sheldrick, 2014)'
_computing_structure_refinement 'SHELXL-2014/6 (Sheldrick, 2014)'
_computing_structure_solution 'SHELXL-2014 (Sheldrick, 2014)'
_diffrn_ambient_temperature 100(2)
_diffrn_measured_fraction_theta_full 0.995
_diffrn_measured_fraction_theta_max 0.993
_diffrn_measurement_device_type 'Bruker X8-APEX II'
_diffrn_measurement_method '\f and \w scans'
_diffrn_radiation_monochromator helios
_diffrn_radiation_source 'rotating anode'
_diffrn_radiation_type MoK\a
_diffrn_radiation_wavelength 0.71073
_diffrn_reflns_av_unetI/netI 0.0192
_diffrn_reflns_Laue_measured_fraction_full 0.995
_diffrn_reflns_Laue_measured_fraction_max 0.993
_diffrn_reflns_limit_h_max 7
_diffrn_reflns_limit_h_min -8
_diffrn_reflns_limit_k_max 12
_diffrn_reflns_limit_k_min 0
_diffrn_reflns_limit_l_max 17
_diffrn_reflns_limit_l_min 0
_diffrn_reflns_number 3860
_diffrn_reflns_point_group_measured_fraction_full 0.995
_diffrn_reflns_point_group_measured_fraction_max 0.993
_diffrn_reflns_theta_full 26.000
_diffrn_reflns_theta_max 26.124
_diffrn_reflns_theta_min 2.420
_exptl_absorpt_coefficient_mu 0.107
_exptl_absorpt_correction_T_max 0.7453
_exptl_absorpt_correction_T_min 0.6788
_exptl_absorpt_correction_type analytical
_exptl_absorpt_process_details 'Twinabs 2012/1 (Bruker 2012)'
_exptl_crystal_colour colorless
_exptl_crystal_density_diffrn 1.316
_exptl_crystal_description block
_exptl_crystal_F_000 404
_exptl_crystal_size_max 0.210
_exptl_crystal_size_mid 0.200
_exptl_crystal_size_min 0.180
_refine_diff_density_max 0.310
_refine_diff_density_min -0.303
_refine_diff_density_rms 0.048
_refine_ls_extinction_method none
_refine_ls_goodness_of_fit_ref 1.090
_refine_ls_hydrogen_treatment constr
_refine_ls_matrix_type full
_refine_ls_number_parameters 132
_refine_ls_number_reflns 1909
_refine_ls_number_restraints 0
_refine_ls_restrained_S_all 1.090
_refine_ls_R_factor_all 0.0442
_refine_ls_R_factor_gt 0.0397
_refine_ls_shift/su_max 0.000
_refine_ls_shift/su_mean 0.000
_refine_ls_structure_factor_coef Fsqd
_refine_ls_weighting_details 'w=1/[\s^2^(Fo^2^)+(0.0677P)^2^+0.3067P] where P=(Fo^2^+2Fc^2^)/3'
_refine_ls_weighting_scheme calc
_refine_ls_wR_factor_gt 0.1158
_refine_ls_wR_factor_ref 0.1195
_reflns_Friedel_coverage 0.000
_reflns_number_gt 1809
_reflns_number_total 1909
_reflns_threshold_expression 'I > 2\s(I)'
_cod_data_source_file ja6b02337_si_002.cif
_cod_data_source_block compound_2f'
_cod_original_sg_symbol_H-M 'P 21/c'
_cod_database_code 4130331
_shelx_space_group_comment
;
The symmetry employed for this shelxl refinement is uniquely defined
by the following loop, which should always be used as a source of
symmetry information in preference to the above space-group names.
They are only intended as comments.
;
_shelx_estimated_absorpt_t_min 0.978
_shelx_estimated_absorpt_t_max 0.981
_diffrn_reflns_v_r_equivalents 0.0288
_shelxl_version_number 2014/6

loop_
_space_group_symop_operation_xyz
'x, y, z'
'-x, y+1/2, -z+1/2'
'-x, -y, -z'
'x, -y-1/2, z-1/2'

loop_
_atom_site_label
_atom_site_type_symbol
_atom_site_fract_x
_atom_site_fract_y
_atom_site_fract_z
_atom_site_U_iso_or_equiv
_atom_site_adp_type
_atom_site_occupancy
_atom_site_site_symmetry_order
_atom_site_calc_flag
_atom_site_refinement_flags_posn
_atom_site_refinement_flags_adp
_atom_site_refinement_flags_occupancy
_atom_site_disorder_assembly
_atom_site_disorder_group
O1 O 0.8328(2) 0.22576(11) 0.67011(9) 0.0308(3) Uani 1 1 d . . . . .
B1 B 0.6536(3) 0.23050(17) 0.61175(13) 0.0228(4) Uani 1 1 d . . . . .
C1 C 0.5705(3) 0.11033(14) 0.55323(11) 0.0216(3) Uani 1 1 d . . . . .
O2 O 0.5576(2) 0.34557(11) 0.60705(9) 0.0310(3) Uani 1 1 d . . . . .
C2 C 0.3677(3) 0.09713(16) 0.51236(12) 0.0262(4) Uani 1 1 d . . . . .
C3 C 0.2984(3) -0.00965(16) 0.46106(12) 0.0260(4) Uani 1 1 d . . . . .
H3 H 0.1572 -0.0143 0.4349 0.031 Uiso 0.5 1 calc R U P A 1
F2 F 0.0956(4) -0.0178(2) 0.43462(18) 0.0410(6) Uani 0.5 1 d . . P B 2
F1 F 0.2294(2) 0.18966(12) 0.52257(11) 0.0533(4) Uani 1 1 d . . . . .
C5 C 0.7100(3) 0.43667(16) 0.65321(14) 0.0306(4) Uani 1 1 d . . . . .
C4 C 0.8541(3) 0.34916(16) 0.71909(13) 0.0287(4) Uani 1 1 d . . . . .
C9 C 0.5967(4) 0.5389(2) 0.7013(2) 0.0528(6) Uani 1 1 d . . . . .
H00J H 0.5069 0.5878 0.6542 0.079 Uiso 1 1 calc R U . . .
H00K H 0.6973 0.5968 0.7361 0.079 Uiso 1 1 calc R U . . .
H00L H 0.5125 0.4983 0.7450 0.079 Uiso 1 1 calc R U . . .
C8 C 0.8149(5) 0.4946(2) 0.57550(17) 0.0543(7) Uani 1 1 d . . . . .
H00G H 0.8868 0.4272 0.5448 0.082 Uiso 1 1 calc R U . . .
H00H H 0.9151 0.5593 0.6017 0.082 Uiso 1 1 calc R U . . .
H00I H 0.7110 0.5351 0.5294 0.082 Uiso 1 1 calc R U . . .
C7 C 1.0783(3) 0.3876(2) 0.73093(18) 0.0467(6) Uani 1 1 d . . . . .
H00D H 1.1329 0.3793 0.6707 0.070 Uiso 1 1 calc R U . . .
H00E H 1.1566 0.3317 0.7774 0.070 Uiso 1 1 calc R U . . .
H00F H 1.0914 0.4768 0.7523 0.070 Uiso 1 1 calc R U . . .
C6 C 0.7767(4) 0.3283(2) 0.81351(14) 0.0489(6) Uani 1 1 d . . . . .
H00A H 0.6295 0.3059 0.8035 0.073 Uiso 1 1 calc R U . . .
H6 H 0.7958 0.4071 0.8508 0.073 Uiso 1 1 calc R U . . .
H00C H 0.8549 0.2584 0.8470 0.073 Uiso 1 1 calc R U . . .

loop_
_atom_site_aniso_label
_atom_site_aniso_U_11
_atom_site_aniso_U_22
_atom_site_aniso_U_33
_atom_site_aniso_U_23
_atom_site_aniso_U_13
_atom_site_aniso_U_12
O1 0.0332(7) 0.0205(6) 0.0366(7) -0.0109(5) -0.0042(6) 0.0013(5)
B1 0.0278(9) 0.0197(8) 0.0217(8) -0.0028(7) 0.0066(7) -0.0024(7)
C1 0.0301(8) 0.0168(7) 0.0179(7) -0.0006(6) 0.0026(6) 0.0002(6)
O2 0.0297(6) 0.0185(5) 0.0434(8) -0.0074(5) -0.0016(5) -0.0005(5)
C2 0.0291(9) 0.0187(7) 0.0302(8) -0.0027(6) 0.0022(7) 0.0057(7)
C3 0.0242(8) 0.0235(8) 0.0291(8) -0.0024(7) -0.0017(7) 0.0016(7)
F2 0.0262(11) 0.0357(11) 0.0579(15) -0.0183(11) -0.0067(10) 0.0045(9)
F1 0.0357(7) 0.0350(6) 0.0851(10) -0.0284(6) -0.0086(6) 0.0110(5)
C5 0.0306(9) 0.0192(8) 0.0421(11) -0.0079(7) 0.0047(8) -0.0055(7)
C4 0.0313(9) 0.0214(8) 0.0333(9) -0.0119(7) 0.0033(7) -0.0043(7)
C9 0.0409(12) 0.0281(9) 0.0888(18) -0.0278(11) 0.0056(12) 0.0002(9)
C8 0.0742(17) 0.0373(11) 0.0516(13) 0.0043(10) 0.0082(12) -0.0237(12)
C7 0.0285(10) 0.0415(11) 0.0688(15) -0.0286(11) 0.0010(10) -0.0044(9)
C6 0.0729(16) 0.0432(11) 0.0307(10) -0.0113(9) 0.0066(10) -0.0221(12)

loop_
_atom_type_symbol
_atom_type_description
_atom_type_scat_dispersion_real
_atom_type_scat_dispersion_imag
_atom_type_scat_source
C C 0.0033 0.0016 'International Tables Vol C Tables 4.2.6.8 and 6.1.1.4'
H H 0.0000 0.0000 'International Tables Vol C Tables 4.2.6.8 and 6.1.1.4'
B B 0.0013 0.0007 'International Tables Vol C Tables 4.2.6.8 and 6.1.1.4'
O O 0.0106 0.0060 'International Tables Vol C Tables 4.2.6.8 and 6.1.1.4'
F F 0.0171 0.0103 'International Tables Vol C Tables 4.2.6.8 and 6.1.1.4'

loop_
_geom_angle_atom_site_label_1
_geom_angle_atom_site_label_2
_geom_angle_atom_site_label_3
_geom_angle
_geom_angle_site_symmetry_1
_geom_angle_site_symmetry_3
B1 O1 C4 106.76(13) . .
O1 B1 O2 114.98(15) . .
O1 B1 C1 121.15(15) . .
O2 B1 C1 123.85(15) . .
C2 C1 C3 115.83(15) . 3_656
C2 C1 B1 123.66(15) . .
C3 C1 B1 120.51(16) 3_656 .
B1 O2 C5 105.63(13) . .
F1 C2 C3 117.38(16) . .
F1 C2 C1 120.08(15) . .
C3 C2 C1 122.54(16) . .
F2 C3 C2 116.75(18) . .
F2 C3 C1 121.24(18) . 3_656
C2 C3 C1 121.63(16) . 3_656
C2 C3 H3 119.2 . .
C1 C3 H3 119.2 3_656 .
O2 C5 C8 105.59(16) . .
O2 C5 C9 108.70(16) . .
C8 C5 C9 110.47(18) . .
O2 C5 C4 102.60(13) . .
C8 C5 C4 113.15(18) . .
C9 C5 C4 115.47(17) . .
O1 C4 C7 108.67(14) . .
O1 C4 C6 106.29(15) . .
C7 C4 C6 111.40(19) . .
O1 C4 C5 102.19(13) . .
C7 C4 C5 114.73(17) . .
C6 C4 C5 112.72(17) . .
C5 C9 H00J 109.5 . .
C5 C9 H00K 109.5 . .
H00J C9 H00K 109.5 . .
C5 C9 H00L 109.5 . .
H00J C9 H00L 109.5 . .
H00K C9 H00L 109.5 . .
C5 C8 H00G 109.5 . .
C5 C8 H00H 109.5 . .
H00G C8 H00H 109.5 . .
C5 C8 H00I 109.5 . .
H00G C8 H00I 109.5 . .
H00H C8 H00I 109.5 . .
C4 C7 H00D 109.5 . .
C4 C7 H00E 109.5 . .
H00D C7 H00E 109.5 . .
C4 C7 H00F 109.5 . .
H00D C7 H00F 109.5 . .
H00E C7 H00F 109.5 . .
C4 C6 H00A 109.5 . .
C4 C6 H6 109.5 . .
H00A C6 H6 109.5 . .
C4 C6 H00C 109.5 . .
H00A C6 H00C 109.5 . .
H6 C6 H00C 109.5 . .

loop_
_geom_bond_atom_site_label_1
_geom_bond_atom_site_label_2
_geom_bond_distance
_geom_bond_site_symmetry_2
O1 B1 1.349(2) .
O1 C4 1.4648(19) .
B1 O2 1.351(2) .
B1 C1 1.567(2) .
C1 C2 1.383(2) .
C1 C3 1.386(2) 3_656
O2 C5 1.470(2) .
C2 F1 1.342(2) .
C2 C3 1.379(2) .
C3 F2 1.331(3) .
C3 C1 1.386(2) 3_656
C3 H3 0.9500 .
C5 C8 1.508(3) .
C5 C9 1.513(3) .
C5 C4 1.545(3) .
C4 C7 1.504(3) .
C4 C6 1.522(3) .
C9 H00J 0.9800 .
C9 H00K 0.9800 .
C9 H00L 0.9800 .
C8 H00G 0.9800 .
C8 H00H 0.9800 .
C8 H00I 0.9800 .
C7 H00D 0.9800 .
C7 H00E 0.9800 .
C7 H00F 0.9800 .
C6 H00A 0.9800 .
C6 H6 0.9800 .
C6 H00C 0.9800 .

loop_
_geom_torsion_atom_site_label_1
_geom_torsion_atom_site_label_2
_geom_torsion_atom_site_label_3
_geom_torsion_atom_site_label_4
_geom_torsion
_geom_torsion_site_symmetry_1
_geom_torsion_site_symmetry_4
C4 O1 B1 O2 6.2(2) . .
C4 O1 B1 C1 -175.11(14) . .
O1 B1 C1 C2 162.22(17) . .
O2 B1 C1 C2 -19.2(3) . .
O1 B1 C1 C3 -18.4(2) . 3_656
O2 B1 C1 C3 160.23(17) . 3_656
O1 B1 O2 C5 12.5(2) . .
C1 B1 O2 C5 -166.17(15) . .
C3 C1 C2 F1 179.85(16) 3_656 .
B1 C1 C2 F1 -0.7(3) . .
C3 C1 C2 C3 0.5(3) 3_656 .
B1 C1 C2 C3 179.94(16) . .
F1 C2 C3 F2 -7.0(3) . .
C1 C2 C3 F2 172.4(2) . .
F1 C2 C3 C1 -179.90(16) . 3_656
C1 C2 C3 C1 -0.5(3) . 3_656
B1 O2 C5 C8 94.33(19) . .
B1 O2 C5 C9 -147.13(18) . .
B1 O2 C5 C4 -24.39(17) . .
B1 O1 C4 C7 -142.53(18) . .
B1 O1 C4 C6 97.47(18) . .
B1 O1 C4 C5 -20.87(17) . .
O2 C5 C4 O1 27.25(16) . .
C8 C5 C4 O1 -86.02(18) . .
C9 C5 C4 O1 145.31(16) . .
O2 C5 C4 C7 144.64(15) . .
C8 C5 C4 C7 31.4(2) . .
C9 C5 C4 C7 -97.3(2) . .
O2 C5 C4 C6 -86.43(17) . .
C8 C5 C4 C6 160.30(16) . .
C9 C5 C4 C6 31.6(2) . .
